data_4110323
loop_
_publ_author_name
'Matthew A. Rankin'
'Darren F. MacLean'
'Gabriele Schatte'
'Robert McDonald'
'Mark Stradiotto'

_publ_contact_author_address
; Department of Chemistry
  Dalhousie University
  Dalhousie, Nova Scotia B3H 4J3
  Canada
;
_publ_contact_author_email mark.stradiotto@dal.ca
_publ_contact_author_fax '001 902 494 1310'
_publ_contact_author_name 'Dr Mark Stradiotto'
_publ_contact_author_phone '001 902 494 7190'
_publ_section_title
;
 Silylene Extrusion from Organosilanes via Double Geminal Si-H Bond
 Activation by a Cp*Ru(\k2-P,N)+ Complex: Observation of a Key
 Stoichiometric Step in the Glaser-Tilley Alkene Hydrosilylation Mechanism
;
_journal_name_full 'Journal of the American Chemical Society'
_journal_page_first 15855
_journal_page_last 15864
_journal_paper_doi 10.1021/ja0768800
_journal_volume 129
_journal_year 2007
_chemical_formula_moiety 'C39 H53 N P Ru Si, C F3 O3 S'
_chemical_formula_sum 'C40 H53 F3 N O3 P Ru S Si'
_chemical_formula_weight 845.02
_chemical_name_systematic
; 
 ? 
;
_space_group_IT_number 14
_symmetry_cell_setting monoclinic
_symmetry_space_group_name_Hall '-P 2ybc'
_symmetry_space_group_name_H-M 'P 1 21/c 1'
_atom_sites_solution_hydrogens geom
_atom_sites_solution_primary direct
_atom_sites_solution_secondary difmap
_audit_creation_method 'manual editing of SHELXL template'
_cell_angle_alpha 90.00
_cell_angle_beta 110.163(2)
_cell_angle_gamma 90.00
_cell_formula_units_Z 4
_cell_length_a 10.8889(3)
_cell_length_b 19.4246(5)
_cell_length_c 19.3800(7)
_cell_measurement_reflns_used 8601
_cell_measurement_temperature 173(2)
_cell_measurement_theta_max 27.48
_cell_measurement_theta_min 1.00
_cell_volume 3847.9(2)
_computing_cell_refinement 'HKL DENZO and SCALEPACK, Bruker AXS/Nonius'
_computing_data_collection 'COLLECT, Bruker AXS/Nonius'
_computing_data_reduction 'HKL DENZO and SCALEPACK, Bruker AXS/Nonius'
_computing_molecular_graphics ' Cameron (WinGX v1.70-01), Ortep (SHELXTL-NT v6.14, Bruker AXS)'
_computing_publication_material 'WinGX v1.70.01 (L. J. Farrugia)'
_computing_structure_refinement 'SHELXL-97 (Sheldrick, 1997)'
_computing_structure_solution ' SIR-97 (A. Altomare, G. Cascarano, C. Giacovazzo et al., 1999)'
_diffrn_ambient_temperature 173(2)
_diffrn_measured_fraction_theta_full 0.999
_diffrn_measured_fraction_theta_max 0.999
_diffrn_measurement_device '95mm CCD camera on \k-goniostat'
_diffrn_measurement_device_type 'KappaCCD (BruKer AXS-Nonius, FR540C)'
_diffrn_measurement_method 'CCD rotation images, thick slices'
_diffrn_radiation_monochromator 'horizonally mounted graphite crystal'
_diffrn_radiation_source 'Nonius FR590D, fine-focus sealed tube'
_diffrn_radiation_type MoK\a
_diffrn_radiation_wavelength 0.71073
_diffrn_reflns_av_R_equivalents 0.0545
_diffrn_reflns_av_sigmaI/netI 0.0712
_diffrn_reflns_limit_h_max 13
_diffrn_reflns_limit_h_min -13
_diffrn_reflns_limit_k_max 22
_diffrn_reflns_limit_k_min -24
_diffrn_reflns_limit_l_max 24
_diffrn_reflns_limit_l_min -24
_diffrn_reflns_number 14004
_diffrn_reflns_theta_full 26.37
_diffrn_reflns_theta_max 26.37
_diffrn_reflns_theta_min 2.47
_diffrn_standards_decay_% 'no decay'
_exptl_absorpt_coefficient_mu 0.588
_exptl_absorpt_correction_T_max 0.9328
_exptl_absorpt_correction_T_min 0.9170
_exptl_absorpt_correction_type multi-scan
_exptl_absorpt_process_details 'HKL Scalepack (Otwinowski & Minor 1997)'
_exptl_crystal_colour colourless
_exptl_crystal_density_diffrn 1.459
_exptl_crystal_description plate
_exptl_crystal_F_000 1760
_exptl_crystal_size_max 0.15
_exptl_crystal_size_mid 0.12
_exptl_crystal_size_min 0.12
_refine_diff_density_max 0.483
_refine_diff_density_min -0.624
_refine_diff_density_rms 0.094
_refine_ls_extinction_method none
_refine_ls_goodness_of_fit_ref 1.035
_refine_ls_hydrogen_treatment mixed
_refine_ls_matrix_type full
_refine_ls_number_parameters 563
_refine_ls_number_reflns 7877
_refine_ls_number_restraints 19
_refine_ls_restrained_S_all 1.034
_refine_ls_R_factor_all 0.0687
_refine_ls_R_factor_gt 0.0442
_refine_ls_shift/su_max 0.001
_refine_ls_shift/su_mean 0.000
_refine_ls_structure_factor_coef Fsqd
_refine_ls_weighting_details 'calc w=1/[\s^2^(Fo^2^)+(0.0149P)^2^+6.0983P] where P=(Fo^2^+2Fc^2^)/3'
_refine_ls_weighting_scheme calc
_refine_ls_wR_factor_gt 0.0844
_refine_ls_wR_factor_ref 0.0947
_reflns_number_gt 5980
_reflns_number_total 7877
_reflns_threshold_expression >2sigma(I)
_cod_data_source_file ja0768800si20070911_011953_4.cif
_cod_data_source_block damsmr0708
_cod_original_sg_symbol_H-M 'P 21/c'
_cod_database_code 4110323

loop_
_symmetry_equiv_pos_as_xyz
'x, y, z'
'-x, y+1/2, -z+1/2'
'-x, -y, -z'
'x, -y-1/2, z-1/2'

loop_
_atom_site_label
_atom_site_type_symbol
_atom_site_fract_x
_atom_site_fract_y
_atom_site_fract_z
_atom_site_U_iso_or_equiv
_atom_site_adp_type
_atom_site_occupancy
_atom_site_symmetry_multiplicity
_atom_site_calc_flag
_atom_site_refinement_flags
_atom_site_disorder_assembly
_atom_site_disorder_group
Ru1 Ru 0.17110(2) 0.243330(13) -0.002969(16) 0.01672(8) Uani 1 1 d . . .
H1 H 0.143(4) 0.2657(19) 0.069(2) 0.036(11) Uiso 1 1 d . . .
H2 H 0.138(3) 0.1673(17) -0.025(2) 0.023(10) Uiso 1 1 d . . .
P1 P 0.31438(8) 0.18088(4) 0.09130(5) 0.01801(19) Uani 1 1 d . B .
Si1 Si -0.02447(8) 0.20947(4) 0.00457(5) 0.0169(2) Uani 1 1 d . . .
N1 N -0.0079(3) 0.13638(13) 0.07904(16) 0.0188(6) Uani 1 1 d . . .
C1 C 0.0933(3) 0.10464(18) 0.2147(2) 0.0227(8) Uani 1 1 d . . .
H1A H 0.0512 0.1386 0.2375 0.027 Uiso 1 1 calc R . .
H1B H 0.0406 0.0619 0.2039 0.027 Uiso 1 1 calc R . .
C2 C 0.1105(3) 0.13335(16) 0.14623(19) 0.0169(7) Uani 1 1 d . . .
C3 C 0.2391(3) 0.14085(16) 0.15335(19) 0.0183(7) Uani 1 1 d . . .
C3A C 0.3165(3) 0.11045(17) 0.22654(19) 0.0203(7) Uani 1 1 d . . .
C4 C 0.4495(3) 0.09439(19) 0.2589(2) 0.0268(8) Uani 1 1 d . . .
H4 H 0.5092 0.1056 0.2346 0.032 Uiso 1 1 calc . . .
C5 C 0.4930(4) 0.0619(2) 0.3268(2) 0.0316(9) Uani 1 1 d . . .
H5 H 0.5832 0.0511 0.3489 0.038 Uiso 1 1 calc . . .
C6 C 0.4075(4) 0.04508(19) 0.3629(2) 0.0305(9) Uani 1 1 d . . .
H6 H 0.4398 0.0235 0.4097 0.037 Uiso 1 1 calc . . .
C7 C 0.2746(4) 0.05943(18) 0.3312(2) 0.0259(8) Uani 1 1 d . . .
H7 H 0.2154 0.0482 0.3558 0.031 Uiso 1 1 calc . . .
C7A C 0.2311(3) 0.09066(17) 0.2626(2) 0.0210(7) Uani 1 1 d . . .
C10 C 0.1698(3) 0.26961(17) -0.1187(2) 0.0226(8) Uani 1 1 d . . .
C11 C 0.2918(3) 0.29205(17) -0.0682(2) 0.0216(7) Uani 1 1 d . . .
C12 C 0.2671(3) 0.34215(16) -0.0205(2) 0.0218(8) Uani 1 1 d . . .
C13 C 0.1291(3) 0.35223(17) -0.0433(2) 0.0230(8) Uani 1 1 d . . .
C14 C 0.0678(3) 0.30770(17) -0.1044(2) 0.0231(8) Uani 1 1 d . . .
C15 C 0.1520(4) 0.2215(2) -0.1818(2) 0.0334(9) Uani 1 1 d . . .
H15A H 0.1699 0.2460 -0.2215 0.040 Uiso 1 1 calc R . .
H15B H 0.0619 0.2043 -0.1997 0.040 Uiso 1 1 calc R . .
H15C H 0.2126 0.1827 -0.1655 0.040 Uiso 1 1 calc R . .
C16 C 0.4212(4) 0.2751(2) -0.0757(2) 0.0319(9) Uani 1 1 d . . .
H16A H 0.4172 0.2291 -0.0970 0.038 Uiso 1 1 calc R . .
H16B H 0.4898 0.2763 -0.0271 0.038 Uiso 1 1 calc R . .
H16C H 0.4410 0.3090 -0.1078 0.038 Uiso 1 1 calc R . .
C17 C 0.3655(4) 0.38985(19) 0.0313(2) 0.0335(9) Uani 1 1 d . . .
H17A H 0.3590 0.4355 0.0088 0.040 Uiso 1 1 calc R . .
H17B H 0.4538 0.3715 0.0415 0.040 Uiso 1 1 calc R . .
H17C H 0.3475 0.3936 0.0774 0.040 Uiso 1 1 calc R . .
C18 C 0.0629(4) 0.40746(19) -0.0147(2) 0.0346(10) Uani 1 1 d . . .
H18A H 0.1070 0.4122 0.0385 0.042 Uiso 1 1 calc R . .
H18B H -0.0289 0.3950 -0.0250 0.042 Uiso 1 1 calc R . .
H18C H 0.0676 0.4512 -0.0389 0.042 Uiso 1 1 calc R . .
C19 C -0.0731(3) 0.3103(2) -0.1539(2) 0.0328(9) Uani 1 1 d . . .
H19A H -0.1282 0.3218 -0.1249 0.039 Uiso 1 1 calc R . .
H19B H -0.0990 0.2653 -0.1773 0.039 Uiso 1 1 calc R . .
H19C H -0.0837 0.3454 -0.1918 0.039 Uiso 1 1 calc R . .
C21 C 0.4070(3) 0.10683(18) 0.0726(2) 0.0253(8) Uani 1 1 d . . .
H21 H 0.4772 0.0946 0.1200 0.030 Uiso 1 1 calc R . .
C22 C 0.4736(4) 0.1260(2) 0.0177(3) 0.0415(11) Uani 1 1 d . . .
H22A H 0.5290 0.0877 0.0132 0.050 Uiso 1 1 calc R . .
H22B H 0.5277 0.1671 0.0351 0.050 Uiso 1 1 calc R . .
H22C H 0.4070 0.1354 -0.0303 0.050 Uiso 1 1 calc R . .
C23 C 0.3226(4) 0.04294(19) 0.0458(3) 0.0373(10) Uani 1 1 d . . .
H23A H 0.2563 0.0523 -0.0024 0.045 Uiso 1 1 calc R . .
H23B H 0.2794 0.0309 0.0809 0.045 Uiso 1 1 calc R . .
H23C H 0.3779 0.0045 0.0415 0.045 Uiso 1 1 calc R . .
C24 C 0.4410(4) 0.2384(2) 0.1543(3) 0.0414(11) Uani 1 1 d . . .
H24 H 0.4494 0.2712 0.1164 0.050 Uiso 1 1 calc R A 1
C25A C 0.5825(6) 0.2213(4) 0.1895(5) 0.047(3) Uani 0.642(13) 1 d P B 1
H25A H 0.6075 0.1872 0.1595 0.056 Uiso 0.642(13) 1 calc PR B 1
H25B H 0.5979 0.2023 0.2386 0.056 Uiso 0.642(13) 1 calc PR B 1
H25C H 0.6349 0.2631 0.1936 0.056 Uiso 0.642(13) 1 calc PR B 1
C25B C 0.5556(10) 0.2539(7) 0.1406(8) 0.035(4) Uani 0.358(13) 1 d P B 2
H25D H 0.6088 0.2858 0.1781 0.042 Uiso 0.358(13) 1 calc PR B 2
H25E H 0.5334 0.2753 0.0920 0.042 Uiso 0.358(13) 1 calc PR B 2
H25F H 0.6051 0.2115 0.1419 0.042 Uiso 0.358(13) 1 calc PR B 2
C26 C 0.3838(4) 0.2877(2) 0.1947(2) 0.0388(10) Uani 1 1 d . B .
H26A H 0.4506 0.3212 0.2215 0.047 Uiso 1 1 calc R . .
H26B H 0.3538 0.2622 0.2296 0.047 Uiso 1 1 calc R . .
H26C H 0.3096 0.3120 0.1595 0.047 Uiso 1 1 calc R . .
C27 C -0.0085(4) 0.06698(17) 0.0426(2) 0.0261(8) Uani 1 1 d . . .
H27A H 0.0588 0.0666 0.0196 0.031 Uiso 1 1 calc R . .
H27B H -0.0945 0.0591 0.0050 0.031 Uiso 1 1 calc R . .
H27C H 0.0098 0.0305 0.0797 0.031 Uiso 1 1 calc R . .
C28 C -0.1299(3) 0.1367(2) 0.0997(2) 0.0298(9) Uani 1 1 d . . .
H28A H -0.1363 0.0930 0.1236 0.036 Uiso 1 1 calc R . .
H28B H -0.2071 0.1424 0.0553 0.036 Uiso 1 1 calc R . .
H28C H -0.1253 0.1748 0.1336 0.036 Uiso 1 1 calc R . .
C31 C -0.1462(3) 0.16334(17) -0.0773(2) 0.0224(8) Uani 1 1 d . . .
C32 C -0.2816(3) 0.16047(18) -0.0895(2) 0.0264(8) Uani 1 1 d . . .
H32 H -0.3157 0.1850 -0.0576 0.032 Uiso 1 1 calc . . .
C33 C -0.3663(4) 0.1223(2) -0.1474(2) 0.0328(10) Uani 1 1 d . . .
H33 H -0.4571 0.1208 -0.1546 0.039 Uiso 1 1 calc . . .
C34 C -0.3176(4) 0.08675(19) -0.1943(2) 0.0360(10) Uani 1 1 d . . .
H34 H -0.3749 0.0604 -0.2336 0.043 Uiso 1 1 calc . . .
C35 C -0.1852(4) 0.08957(19) -0.1840(2) 0.0312(9) Uani 1 1 d . . .
H35 H -0.1517 0.0656 -0.2164 0.037 Uiso 1 1 calc . . .
C36 C -0.1020(3) 0.12750(18) -0.1262(2) 0.0240(8) Uani 1 1 d . . .
H36 H -0.0116 0.1291 -0.1198 0.029 Uiso 1 1 calc . . .
C41 C -0.1151(3) 0.27747(17) 0.0381(2) 0.0209(7) Uani 1 1 d . . .
C42 C -0.0654(3) 0.29962(19) 0.1110(2) 0.0274(8) Uani 1 1 d . . .
H42 H 0.0126 0.2792 0.1432 0.033 Uiso 1 1 calc . . .
C43 C -0.1257(4) 0.3503(2) 0.1383(3) 0.0418(11) Uani 1 1 d . . .
H43 H -0.0921 0.3625 0.1889 0.050 Uiso 1 1 calc . . .
C44 C -0.2347(4) 0.3829(2) 0.0914(3) 0.0422(12) Uani 1 1 d . . .
H44 H -0.2764 0.4180 0.1096 0.051 Uiso 1 1 calc . . .
C45 C -0.2835(4) 0.36510(19) 0.0186(3) 0.0347(10) Uani 1 1 d . . .
H45 H -0.3567 0.3891 -0.0139 0.042 Uiso 1 1 calc . . .
C46 C -0.2264(3) 0.31201(18) -0.0079(2) 0.0249(8) Uani 1 1 d . . .
H46 H -0.2634 0.2989 -0.0581 0.030 Uiso 1 1 calc . . .
S51A S 0.2478(8) 0.4946(6) 0.3044(5) 0.0352(19) Uani 0.58(3) 1 d PD C 1
O51A O 0.269(2) 0.5680(7) 0.3019(10) 0.051(3) Uani 0.58(3) 1 d PD C 1
O52A O 0.1536(18) 0.4750(10) 0.3377(9) 0.043(3) Uani 0.58(3) 1 d PD C 1
O53A O 0.3606(13) 0.4524(9) 0.3225(10) 0.086(5) Uani 0.58(3) 1 d PD C 1
C51A C 0.1649(14) 0.4745(8) 0.2081(6) 0.035(4) Uani 0.58(3) 1 d PD C 1
F51A F 0.153(2) 0.4038(6) 0.2028(12) 0.065(5) Uani 0.58(3) 1 d PD C 1
F52A F 0.0452(7) 0.5002(5) 0.1832(6) 0.054(3) Uani 0.58(3) 1 d PD C 1
F53A F 0.2232(11) 0.4983(9) 0.1648(5) 0.082(4) Uani 0.58(3) 1 d PD C 1
S51B S 0.2450(13) 0.4818(8) 0.3124(7) 0.034(2) Uani 0.42(3) 1 d PD C 2
O51B O 0.290(3) 0.5520(10) 0.3160(17) 0.069(8) Uani 0.42(3) 1 d PD C 2
O52B O 0.124(2) 0.4740(14) 0.3262(15) 0.049(6) Uani 0.42(3) 1 d PD C 2
O53B O 0.3428(19) 0.4317(13) 0.3456(12) 0.077(6) Uani 0.42(3) 1 d PD C 2
C51B C 0.201(3) 0.4612(13) 0.2159(10) 0.071(11) Uani 0.42(3) 1 d PD C 2
F51B F 0.105(4) 0.5055(10) 0.1759(11) 0.175(14) Uani 0.42(3) 1 d PD C 2
F52B F 0.301(4) 0.4667(10) 0.1927(16) 0.118(11) Uani 0.42(3) 1 d PD C 2
F53B F 0.150(3) 0.4019(11) 0.1941(18) 0.074(8) Uani 0.42(3) 1 d PD C 2

loop_
_atom_site_aniso_label
_atom_site_aniso_U_11
_atom_site_aniso_U_22
_atom_site_aniso_U_33
_atom_site_aniso_U_23
_atom_site_aniso_U_13
_atom_site_aniso_U_12
Ru1 0.01483(13) 0.01776(13) 0.01865(15) -0.00050(12) 0.00713(10) -0.00079(11)
P1 0.0140(4) 0.0203(4) 0.0204(5) -0.0005(4) 0.0068(4) -0.0007(3)
Si1 0.0136(4) 0.0183(4) 0.0191(5) -0.0006(4) 0.0058(4) -0.0004(3)
N1 0.0153(13) 0.0181(13) 0.0240(17) -0.0004(12) 0.0082(12) -0.0020(11)
C1 0.0248(18) 0.0245(17) 0.021(2) -0.0025(15) 0.0102(16) -0.0015(14)
C2 0.0182(16) 0.0158(15) 0.0175(19) -0.0011(13) 0.0074(14) -0.0002(13)
C3 0.0201(17) 0.0184(15) 0.0183(19) -0.0036(14) 0.0089(14) 0.0002(13)
C3A 0.0209(17) 0.0203(16) 0.0177(19) -0.0044(14) 0.0041(15) 0.0018(14)
C4 0.0234(18) 0.036(2) 0.021(2) 0.0001(16) 0.0074(16) 0.0027(16)
C5 0.0258(19) 0.035(2) 0.029(2) -0.0009(17) 0.0034(17) 0.0089(17)
C6 0.037(2) 0.0299(19) 0.020(2) 0.0033(16) 0.0042(17) 0.0045(17)
C7 0.032(2) 0.0240(17) 0.023(2) -0.0027(15) 0.0112(17) -0.0017(15)
C7A 0.0231(17) 0.0187(16) 0.019(2) -0.0014(14) 0.0049(15) 0.0021(14)
C10 0.0281(18) 0.0257(17) 0.0176(19) 0.0019(14) 0.0128(15) -0.0051(15)
C11 0.0239(18) 0.0211(16) 0.022(2) 0.0045(14) 0.0101(15) -0.0016(14)
C12 0.0256(18) 0.0178(16) 0.024(2) 0.0020(14) 0.0112(16) -0.0057(14)
C13 0.0263(18) 0.0204(16) 0.025(2) 0.0073(15) 0.0128(16) 0.0031(14)
C14 0.0261(18) 0.0219(16) 0.021(2) 0.0056(15) 0.0076(16) -0.0006(14)
C15 0.041(2) 0.037(2) 0.024(2) -0.0035(17) 0.0138(18) -0.0079(18)
C16 0.028(2) 0.033(2) 0.041(3) 0.0028(18) 0.0205(19) -0.0006(16)
C17 0.038(2) 0.0295(19) 0.031(2) -0.0024(17) 0.0098(19) -0.0082(17)
C18 0.044(2) 0.0244(19) 0.043(3) 0.0052(18) 0.025(2) 0.0072(17)
C19 0.0219(19) 0.046(2) 0.029(2) 0.0135(19) 0.0070(17) 0.0013(17)
C21 0.0206(17) 0.0303(18) 0.027(2) 0.0026(16) 0.0109(16) 0.0045(15)
C22 0.044(3) 0.044(2) 0.048(3) 0.010(2) 0.031(2) 0.014(2)
C23 0.044(2) 0.0276(19) 0.046(3) -0.0041(19) 0.022(2) 0.0071(18)
C24 0.0196(18) 0.046(2) 0.054(3) -0.019(2) 0.0069(19) -0.0076(18)
C25A 0.032(4) 0.044(4) 0.053(6) 0.001(4) 0.000(4) -0.005(3)
C25B 0.019(5) 0.048(8) 0.037(8) -0.007(6) 0.007(5) -0.018(5)
C26 0.034(2) 0.045(2) 0.036(3) -0.015(2) 0.011(2) -0.0129(19)
C27 0.0291(19) 0.0189(16) 0.025(2) -0.0041(15) 0.0030(16) -0.0024(14)
C28 0.0147(17) 0.040(2) 0.036(2) 0.0072(18) 0.0105(17) -0.0038(16)
C31 0.0200(17) 0.0225(17) 0.020(2) 0.0009(15) 0.0016(15) -0.0017(14)
C32 0.0208(18) 0.0273(18) 0.030(2) 0.0024(16) 0.0069(16) -0.0024(15)
C33 0.0230(19) 0.036(2) 0.030(2) 0.0072(18) -0.0030(17) -0.0063(16)
C34 0.042(2) 0.0272(19) 0.027(2) -0.0011(17) -0.0029(19) -0.0127(18)
C35 0.044(2) 0.0274(19) 0.020(2) -0.0029(16) 0.0075(18) -0.0009(17)
C36 0.0221(18) 0.0255(17) 0.023(2) 0.0005(15) 0.0055(16) -0.0017(14)
C41 0.0174(16) 0.0210(16) 0.026(2) 0.0008(14) 0.0101(15) 0.0001(13)
C42 0.0210(18) 0.0327(19) 0.028(2) -0.0091(17) 0.0070(16) 0.0017(15)
C43 0.034(2) 0.048(2) 0.043(3) -0.020(2) 0.014(2) 0.0047(19)
C44 0.030(2) 0.034(2) 0.063(3) -0.019(2) 0.018(2) 0.0061(18)
C45 0.0190(18) 0.0289(19) 0.055(3) 0.0011(19) 0.0119(19) 0.0069(16)
C46 0.0156(16) 0.0266(18) 0.032(2) 0.0008(16) 0.0078(16) -0.0006(14)
S51A 0.021(2) 0.046(4) 0.037(2) -0.004(2) 0.0086(15) 0.016(3)
O51A 0.053(6) 0.050(6) 0.064(6) -0.015(5) 0.035(5) -0.012(5)
O52A 0.055(8) 0.048(6) 0.042(5) 0.008(4) 0.036(6) 0.006(5)
O53A 0.042(5) 0.113(10) 0.086(11) -0.006(7) 0.001(5) 0.060(6)
C51A 0.029(5) 0.044(8) 0.041(8) -0.006(6) 0.023(5) -0.008(5)
F51A 0.089(11) 0.040(7) 0.068(8) -0.024(5) 0.029(7) -0.022(6)
F52A 0.043(4) 0.057(4) 0.047(4) 0.004(3) -0.002(3) -0.004(3)
F53A 0.078(6) 0.122(9) 0.061(5) -0.015(5) 0.044(5) -0.039(6)
S51B 0.029(3) 0.037(4) 0.037(4) -0.018(3) 0.013(3) -0.009(3)
O51B 0.050(10) 0.042(8) 0.13(2) -0.061(11) 0.053(12) -0.038(9)
O52B 0.030(7) 0.036(7) 0.088(14) -0.013(7) 0.028(7) 0.004(5)
O53B 0.048(8) 0.111(13) 0.060(11) 0.017(8) 0.003(6) 0.040(8)
C51B 0.13(3) 0.030(8) 0.039(11) 0.006(7) 0.009(12) 0.002(13)
F51B 0.26(3) 0.112(12) 0.066(11) 0.049(9) -0.048(19) -0.04(2)
F52B 0.21(3) 0.085(10) 0.125(16) -0.066(10) 0.149(19) -0.092(13)
F53B 0.059(12) 0.091(15) 0.077(12) -0.065(10) 0.029(9) -0.026(9)

loop_
_atom_type_symbol
_atom_type_description
_atom_type_scat_dispersion_real
_atom_type_scat_dispersion_imag
_atom_type_scat_source
C C 0.0033 0.0016 'International Tables Vol C Tables 4.2.6.8 and 6.1.1.4'
H H 0.0000 0.0000 'International Tables Vol C Tables 4.2.6.8 and 6.1.1.4'
F F 0.0171 0.0103 'International Tables Vol C Tables 4.2.6.8 and 6.1.1.4'
N N 0.0061 0.0033 'International Tables Vol C Tables 4.2.6.8 and 6.1.1.4'
O O 0.0106 0.0060 'International Tables Vol C Tables 4.2.6.8 and 6.1.1.4'
P P 0.1023 0.0942 'International Tables Vol C Tables 4.2.6.8 and 6.1.1.4'
S S 0.1246 0.1234 'International Tables Vol C Tables 4.2.6.8 and 6.1.1.4'
Si Si 0.0817 0.0704 'International Tables Vol C Tables 4.2.6.8 and 6.1.1.4'
Ru Ru -1.2594 0.8363 'International Tables Vol C Tables 4.2.6.8 and 6.1.1.4'

loop_
_geom_angle_atom_site_label_1
_geom_angle_atom_site_label_2
_geom_angle_atom_site_label_3
_geom_angle
C13 Ru1 C12 36.85(12)
C13 Ru1 C14 36.93(13)
C12 Ru1 C14 61.37(12)
C13 Ru1 Si1 102.19(9)
C12 Ru1 Si1 137.97(9)
C14 Ru1 Si1 91.11(9)
C13 Ru1 C10 61.24(13)
C12 Ru1 C10 60.86(13)
C14 Ru1 C10 36.72(12)
Si1 Ru1 C10 115.80(9)
C13 Ru1 P1 140.78(10)
C12 Ru1 P1 110.15(9)
C14 Ru1 P1 167.41(9)
Si1 Ru1 P1 100.94(3)
C10 Ru1 P1 131.92(9)
C13 Ru1 C11 60.75(12)
C12 Ru1 C11 36.34(12)
C14 Ru1 C11 60.53(12)
Si1 Ru1 C11 150.51(9)
C10 Ru1 C11 35.84(12)
P1 Ru1 C11 107.00(9)
C13 Ru1 H1 88.3(14)
C12 Ru1 H1 97.9(14)
C14 Ru1 H1 115.0(14)
Si1 Ru1 H1 63.8(14)
C10 Ru1 H1 149.3(14)
P1 Ru1 H1 74.2(14)
C11 Ru1 H1 133.1(14)
C13 Ru1 H2 143.7(13)
C12 Ru1 H2 147.8(14)
C14 Ru1 H2 106.9(13)
Si1 Ru1 H2 66.7(13)
C10 Ru1 H2 91.4(14)
P1 Ru1 H2 75.1(13)
C11 Ru1 H2 111.5(14)
H1 Ru1 H2 113.8(19)
C3 P1 C21 101.13(16)
C3 P1 C24 102.74(19)
C21 P1 C24 105.22(17)
C3 P1 Ru1 114.10(11)
C21 P1 Ru1 121.20(13)
C24 P1 Ru1 110.48(15)
C41 Si1 C31 108.61(15)
C41 Si1 N1 100.15(14)
C31 Si1 N1 97.58(14)
C41 Si1 Ru1 115.44(11)
C31 Si1 Ru1 118.61(12)
N1 Si1 Ru1 113.55(9)
C2 N1 C28 110.1(3)
C2 N1 C27 103.6(2)
C28 N1 C27 105.2(3)
C2 N1 Si1 119.9(2)
C28 N1 Si1 108.7(2)
C27 N1 Si1 108.1(2)
C7A C1 C2 102.2(3)
C7A C1 H1A 111.3
C2 C1 H1A 111.3
C7A C1 H1B 111.3
C2 C1 H1B 111.3
H1A C1 H1B 109.2
C3 C2 N1 129.4(3)
C3 C2 C1 112.6(3)
N1 C2 C1 116.8(3)
C2 C3 C3A 106.0(3)
C2 C3 P1 130.5(3)
C3A C3 P1 123.5(2)
C7A C3A C4 118.6(3)
C7A C3A C3 109.1(3)
C4 C3A C3 132.0(3)
C5 C4 C3A 119.2(3)
C5 C4 H4 120.4
C3A C4 H4 120.4
C6 C5 C4 121.3(3)
C6 C5 H5 119.4
C4 C5 H5 119.4
C5 C6 C7 120.5(4)
C5 C6 H6 119.7
C7 C6 H6 119.7
C7A C7 C6 118.1(4)
C7A C7 H7 121.0
C6 C7 H7 121.0
C7 C7A C3A 122.2(3)
C7 C7A C1 127.9(3)
C3A C7A C1 109.8(3)
C11 C10 C14 108.0(3)
C11 C10 C15 125.6(3)
C14 C10 C15 126.0(3)
C11 C10 Ru1 72.9(2)
C14 C10 Ru1 70.8(2)
C15 C10 Ru1 127.9(2)
C10 C11 C12 108.4(3)
C10 C11 C16 123.5(3)
C12 C11 C16 127.0(3)
C10 C11 Ru1 71.3(2)
C12 C11 Ru1 69.92(19)
C16 C11 Ru1 133.7(2)
C13 C12 C11 107.8(3)
C13 C12 C17 123.5(3)
C11 C12 C17 126.9(3)
C13 C12 Ru1 70.82(18)
C11 C12 Ru1 73.73(19)
C17 C12 Ru1 132.8(3)
C12 C13 C14 108.3(3)
C12 C13 C18 124.9(3)
C14 C13 C18 126.2(3)
C12 C13 Ru1 72.34(18)
C14 C13 Ru1 72.53(19)
C18 C13 Ru1 127.6(3)
C13 C14 C10 107.4(3)
C13 C14 C19 126.1(3)
C10 C14 C19 125.4(3)
C13 C14 Ru1 70.55(19)
C10 C14 Ru1 72.51(19)
C19 C14 Ru1 131.5(2)
C10 C15 H15A 109.5
C10 C15 H15B 109.5
H15A C15 H15B 109.5
C10 C15 H15C 109.5
H15A C15 H15C 109.5
H15B C15 H15C 109.5
C11 C16 H16A 109.5
C11 C16 H16B 109.5
H16A C16 H16B 109.5
C11 C16 H16C 109.5
H16A C16 H16C 109.5
H16B C16 H16C 109.5
C12 C17 H17A 109.5
C12 C17 H17B 109.5
H17A C17 H17B 109.5
C12 C17 H17C 109.5
H17A C17 H17C 109.5
H17B C17 H17C 109.5
C13 C18 H18A 109.5
C13 C18 H18B 109.5
H18A C18 H18B 109.5
C13 C18 H18C 109.5
H18A C18 H18C 109.5
H18B C18 H18C 109.5
C14 C19 H19A 109.5
C14 C19 H19B 109.5
H19A C19 H19B 109.5
C14 C19 H19C 109.5
H19A C19 H19C 109.5
H19B C19 H19C 109.5
C23 C21 C22 109.6(3)
C23 C21 P1 113.1(2)
C22 C21 P1 111.5(3)
C23 C21 H21 107.5
C22 C21 H21 107.5
P1 C21 H21 107.5
C21 C22 H22A 109.5
C21 C22 H22B 109.5
H22A C22 H22B 109.5
C21 C22 H22C 109.5
H22A C22 H22C 109.5
H22B C22 H22C 109.5
C21 C23 H23A 109.5
C21 C23 H23B 109.5
H23A C23 H23B 109.5
C21 C23 H23C 109.5
H23A C23 H23C 109.5
H23B C23 H23C 109.5
C25B C24 C26 121.4(6)
C25A C24 C26 116.9(5)
C25B C24 P1 120.8(6)
C25A C24 P1 125.4(4)
C26 C24 P1 112.2(3)
C25B C24 H24 53.7
C25A C24 H24 97.8
C26 C24 H24 97.8
P1 C24 H24 97.8
C24 C25A H25A 109.5
C24 C25A H25B 109.5
C24 C25A H25C 109.5
C24 C25B H25D 109.5
C24 C25B H25E 109.5
H25D C25B H25E 109.5
C24 C25B H25F 109.5
H25D C25B H25F 109.5
H25E C25B H25F 109.5
C24 C26 H26A 109.5
C24 C26 H26B 109.5
H26A C26 H26B 109.5
C24 C26 H26C 109.5
H26A C26 H26C 109.5
H26B C26 H26C 109.5
N1 C27 H27A 109.5
N1 C27 H27B 109.5
H27A C27 H27B 109.5
N1 C27 H27C 109.5
H27A C27 H27C 109.5
H27B C27 H27C 109.5
N1 C28 H28A 109.5
N1 C28 H28B 109.5
H28A C28 H28B 109.5
N1 C28 H28C 109.5
H28A C28 H28C 109.5
H28B C28 H28C 109.5
C36 C31 C32 117.0(3)
C36 C31 Si1 120.0(3)
C32 C31 Si1 123.0(3)
C33 C32 C31 121.2(4)
C33 C32 H32 119.4
C31 C32 H32 119.4
C34 C33 C32 119.8(3)
C34 C33 H33 120.1
C32 C33 H33 120.1
C33 C34 C35 120.0(3)
C33 C34 H34 120.0
C35 C34 H34 120.0
C36 C35 C34 119.7(4)
C36 C35 H35 120.1
C34 C35 H35 120.1
C35 C36 C31 122.3(3)
C35 C36 H36 118.8
C31 C36 H36 118.8
C42 C41 C46 116.4(3)
C42 C41 Si1 119.8(3)
C46 C41 Si1 123.6(3)
C43 C42 C41 122.4(3)
C43 C42 H42 118.8
C41 C42 H42 118.8
C44 C43 C42 119.3(4)
C44 C43 H43 120.3
C42 C43 H43 120.3
C45 C44 C43 120.3(4)
C45 C44 H44 119.9
C43 C44 H44 119.9
C44 C45 C46 120.3(4)
C44 C45 H45 119.8
C46 C45 H45 119.8
C45 C46 C41 121.2(4)
C45 C46 H46 119.4
C41 C46 H46 119.4
O53A S51A O52A 115.2(10)
O53A S51A O51A 116.5(10)
O52A S51A O51A 114.9(10)
O53A S51A C51A 102.2(8)
O52A S51A C51A 103.0(8)
O51A S51A C51A 102.0(9)
F53A C51A F52A 105.6(10)
F53A C51A F51A 111.1(13)
F52A C51A F51A 107.2(13)
F53A C51A S51A 114.0(10)
F52A C51A S51A 111.8(9)
F51A C51A S51A 106.9(12)
O53B S51B O52B 115.8(14)
O53B S51B O51B 115.7(14)
O52B S51B O51B 114.2(14)
O53B S51B C51B 101.9(11)
O52B S51B C51B 103.6(12)
O51B S51B C51B 103.0(12)
F53B C51B F52B 106.1(18)
F53B C51B F51B 102.6(18)
F52B C51B F51B 108(2)
F53B C51B S51B 118(2)
F52B C51B S51B 112.2(13)
F51B C51B S51B 108.9(15)

loop_
_geom_bond_atom_site_label_1
_geom_bond_atom_site_label_2
_geom_bond_distance
Ru1 C13 2.247(3)
Ru1 C12 2.267(3)
Ru1 C14 2.273(3)
Ru1 Si1 2.2811(9)
Ru1 C10 2.296(4)
Ru1 P1 2.2975(9)
Ru1 C11 2.317(3)
Ru1 H1 1.59(4)
Ru1 H2 1.54(3)
P1 C3 1.845(4)
P1 C21 1.862(4)
P1 C24 1.865(4)
Si1 C41 1.893(3)
Si1 C31 1.905(4)
Si1 N1 1.988(3)
N1 C2 1.485(4)
N1 C28 1.514(4)
N1 C27 1.521(4)
C1 C7A 1.493(5)
C1 C2 1.509(5)
C1 H1A 0.9900
C1 H1B 0.9900
C2 C3 1.366(4)
C3 C3A 1.499(5)
C3A C7A 1.396(5)
C3A C4 1.401(5)
C4 C5 1.388(5)
C4 H4 0.9500
C5 C6 1.382(6)
C5 H5 0.9500
C6 C7 1.392(5)
C6 H6 0.9500
C7 C7A 1.387(5)
C7 H7 0.9500
C10 C11 1.420(5)
C10 C14 1.439(5)
C10 C15 1.497(5)
C11 C12 1.430(5)
C11 C16 1.501(5)
C12 C13 1.426(5)
C12 C17 1.507(5)
C13 C14 1.432(5)
C13 C18 1.501(5)
C14 C19 1.504(5)
C15 H15A 0.9800
C15 H15B 0.9800
C15 H15C 0.9800
C16 H16A 0.9800
C16 H16B 0.9800
C16 H16C 0.9800
C17 H17A 0.9800
C17 H17B 0.9800
C17 H17C 0.9800
C18 H18A 0.9800
C18 H18B 0.9800
C18 H18C 0.9800
C19 H19A 0.9800
C19 H19B 0.9800
C19 H19C 0.9800
C21 C23 1.525(5)
C21 C22 1.526(5)
C21 H21 1.0000
C22 H22A 0.9800
C22 H22B 0.9800
C22 H22C 0.9800
C23 H23A 0.9800
C23 H23B 0.9800
C23 H23C 0.9800
C24 C25B 1.395(11)
C24 C25A 1.492(7)
C24 C26 1.502(6)
C24 H24 1.0000
C25A H25A 0.9800
C25A H25B 0.9800
C25A H25C 0.9800
C25B H25D 0.9800
C25B H25E 0.9800
C25B H25F 0.9800
C26 H26A 0.9800
C26 H26B 0.9800
C26 H26C 0.9800
C27 H27A 0.9800
C27 H27B 0.9800
C27 H27C 0.9800
C28 H28A 0.9800
C28 H28B 0.9800
C28 H28C 0.9800
C31 C36 1.388(5)
C31 C32 1.413(5)
C32 C33 1.394(5)
C32 H32 0.9500
C33 C34 1.385(6)
C33 H33 0.9500
C34 C35 1.386(6)
C34 H34 0.9500
C35 C36 1.385(5)
C35 H35 0.9500
C36 H36 0.9500
C41 C42 1.396(5)
C41 C46 1.404(5)
C42 C43 1.386(5)
C42 H42 0.9500
C43 C44 1.376(6)
C43 H43 0.9500
C44 C45 1.370(6)
C44 H44 0.9500
C45 C46 1.391(5)
C45 H45 0.9500
C46 H46 0.9500
S51A O53A 1.417(8)
S51A O52A 1.438(8)
S51A O51A 1.446(9)
S51A C51A 1.814(10)
C51A F53A 1.299(16)
C51A F52A 1.322(17)
C51A F51A 1.379(16)
S51B O53B 1.422(12)
S51B O52B 1.444(12)
S51B O51B 1.445(11)
S51B C51B 1.808(13)
C51B F53B 1.29(2)
C51B F52B 1.32(2)
C51B F51B 1.37(2)

loop_
_geom_torsion_atom_site_label_1
_geom_torsion_atom_site_label_2
_geom_torsion_atom_site_label_3
_geom_torsion_atom_site_label_4
_geom_torsion
C13 Ru1 P1 C3 112.87(19)
C12 Ru1 P1 C3 138.89(15)
C14 Ru1 P1 C3 -175.4(4)
Si1 Ru1 P1 C3 -12.38(12)
C10 Ru1 P1 C3 -152.68(16)
C11 Ru1 P1 C3 177.17(15)
C13 Ru1 P1 C21 -125.9(2)
C12 Ru1 P1 C21 -99.89(17)
C14 Ru1 P1 C21 -54.2(4)
Si1 Ru1 P1 C21 108.84(14)
C10 Ru1 P1 C21 -31.47(18)
C11 Ru1 P1 C21 -61.62(16)
C13 Ru1 P1 C24 -2.3(2)
C12 Ru1 P1 C24 23.74(18)
C14 Ru1 P1 C24 69.4(5)
Si1 Ru1 P1 C24 -127.53(16)
C10 Ru1 P1 C24 92.17(19)
C11 Ru1 P1 C24 62.02(18)
C13 Ru1 Si1 C41 -37.98(16)
C12 Ru1 Si1 C41 -27.5(2)
C14 Ru1 Si1 C41 -73.51(16)
C10 Ru1 Si1 C41 -101.73(16)
P1 Ru1 Si1 C41 110.13(13)
C11 Ru1 Si1 C41 -88.7(2)
C13 Ru1 Si1 C31 93.48(16)
C12 Ru1 Si1 C31 103.98(19)
C14 Ru1 Si1 C31 57.95(15)
C10 Ru1 Si1 C31 29.73(16)
P1 Ru1 Si1 C31 -118.41(12)
C11 Ru1 Si1 C31 42.8(2)
C13 Ru1 Si1 N1 -152.83(14)
C12 Ru1 Si1 N1 -142.33(17)
C14 Ru1 Si1 N1 171.64(13)
C10 Ru1 Si1 N1 143.42(14)
P1 Ru1 Si1 N1 -4.72(10)
C11 Ru1 Si1 N1 156.5(2)
C41 Si1 N1 C2 -92.5(2)
C31 Si1 N1 C2 157.0(2)
Ru1 Si1 N1 C2 31.2(3)
C41 Si1 N1 C28 35.5(3)
C31 Si1 N1 C28 -75.1(2)
Ru1 Si1 N1 C28 159.1(2)
C41 Si1 N1 C27 149.2(2)
C31 Si1 N1 C27 38.7(2)
Ru1 Si1 N1 C27 -87.1(2)
C28 N1 C2 C3 -170.8(3)
C27 N1 C2 C3 77.1(4)
Si1 N1 C2 C3 -43.5(4)
C28 N1 C2 C1 22.6(4)
C27 N1 C2 C1 -89.5(3)
Si1 N1 C2 C1 149.9(2)
C7A C1 C2 C3 -4.2(4)
C7A C1 C2 N1 164.6(3)
N1 C2 C3 C3A -161.7(3)
C1 C2 C3 C3A 5.3(4)
N1 C2 C3 P1 19.7(5)
C1 C2 C3 P1 -173.2(2)
C21 P1 C3 C2 -120.3(3)
C24 P1 C3 C2 131.1(3)
Ru1 P1 C3 C2 11.4(4)
C21 P1 C3 C3A 61.3(3)
C24 P1 C3 C3A -47.2(3)
Ru1 P1 C3 C3A -166.9(2)
C2 C3 C3A C7A -4.4(4)
P1 C3 C3A C7A 174.2(2)
C2 C3 C3A C4 169.3(4)
P1 C3 C3A C4 -12.0(5)
C7A C3A C4 C5 -2.6(5)
C3 C3A C4 C5 -175.8(3)
C3A C4 C5 C6 0.2(6)
C4 C5 C6 C7 1.0(6)
C5 C6 C7 C7A 0.3(5)
C6 C7 C7A C3A -2.8(5)
C6 C7 C7A C1 173.4(3)
C4 C3A C7A C7 3.9(5)
C3 C3A C7A C7 178.6(3)
C4 C3A C7A C1 -172.9(3)
C3 C3A C7A C1 1.8(4)
C2 C1 C7A C7 -175.3(3)
C2 C1 C7A C3A 1.2(4)
C13 Ru1 C10 C11 78.9(2)
C12 Ru1 C10 C11 36.58(19)
C14 Ru1 C10 C11 116.8(3)
Si1 Ru1 C10 C11 169.04(17)
P1 Ru1 C10 C11 -55.1(2)
C13 Ru1 C10 C14 -37.87(19)
C12 Ru1 C10 C14 -80.2(2)
Si1 Ru1 C10 C14 52.3(2)
P1 Ru1 C10 C14 -171.90(15)
C11 Ru1 C10 C14 -116.8(3)
C13 Ru1 C10 C15 -159.0(4)
C12 Ru1 C10 C15 158.7(4)
C14 Ru1 C10 C15 -121.1(4)
Si1 Ru1 C10 C15 -68.9(3)
P1 Ru1 C10 C15 67.0(3)
C11 Ru1 C10 C15 122.1(4)
C14 C10 C11 C12 2.1(4)
C15 C10 C11 C12 174.9(3)
Ru1 C10 C11 C12 -60.4(2)
C14 C10 C11 C16 -167.0(3)
C15 C10 C11 C16 5.8(6)
Ru1 C10 C11 C16 130.6(3)
C14 C10 C11 Ru1 62.4(2)
C15 C10 C11 Ru1 -124.8(4)
C13 Ru1 C11 C10 -80.4(2)
C12 Ru1 C11 C10 -118.6(3)
C14 Ru1 C11 C10 -37.8(2)
Si1 Ru1 C11 C10 -20.3(3)
P1 Ru1 C11 C10 140.34(18)
C13 Ru1 C11 C12 38.1(2)
C14 Ru1 C11 C12 80.8(2)
Si1 Ru1 C11 C12 98.2(2)
C10 Ru1 C11 C12 118.6(3)
P1 Ru1 C11 C12 -101.09(19)
C13 Ru1 C11 C16 160.7(4)
C12 Ru1 C11 C16 122.5(4)
C14 Ru1 C11 C16 -156.7(4)
Si1 Ru1 C11 C16 -139.2(3)
C10 Ru1 C11 C16 -118.9(4)
P1 Ru1 C11 C16 21.5(4)
C10 C11 C12 C13 -1.8(4)
C16 C11 C12 C13 166.8(3)
Ru1 C11 C12 C13 -63.1(2)
C10 C11 C12 C17 -167.1(3)
C16 C11 C12 C17 1.5(6)
Ru1 C11 C12 C17 131.7(4)
C10 C11 C12 Ru1 61.2(2)
C16 C11 C12 Ru1 -130.2(4)
C14 Ru1 C12 C13 37.8(2)
Si1 Ru1 C12 C13 -17.3(3)
C10 Ru1 C12 C13 79.9(2)
P1 Ru1 C12 C13 -152.44(19)
C11 Ru1 C12 C13 116.0(3)
C13 Ru1 C12 C11 -116.0(3)
C14 Ru1 C12 C11 -78.2(2)
Si1 Ru1 C12 C11 -133.30(18)
C10 Ru1 C12 C11 -36.1(2)
P1 Ru1 C12 C11 91.5(2)
C13 Ru1 C12 C17 118.4(4)
C14 Ru1 C12 C17 156.2(4)
Si1 Ru1 C12 C17 101.1(3)
C10 Ru1 C12 C17 -161.7(4)
P1 Ru1 C12 C17 -34.1(4)
C11 Ru1 C12 C17 -125.6(4)
C11 C12 C13 C14 0.9(4)
C17 C12 C13 C14 166.7(3)
Ru1 C12 C13 C14 -64.1(2)
C11 C12 C13 C18 -171.0(3)
C17 C12 C13 C18 -5.2(6)
Ru1 C12 C13 C18 124.0(4)
C11 C12 C13 Ru1 65.0(2)
C17 C12 C13 Ru1 -129.2(4)
C14 Ru1 C13 C12 -116.5(3)
Si1 Ru1 C13 C12 168.26(19)
C10 Ru1 C13 C12 -78.8(2)
P1 Ru1 C13 C12 43.4(3)
C11 Ru1 C13 C12 -37.6(2)
C12 Ru1 C13 C14 116.5(3)
Si1 Ru1 C13 C14 -75.3(2)
C10 Ru1 C13 C14 37.7(2)
P1 Ru1 C13 C14 159.86(16)
C11 Ru1 C13 C14 78.9(2)
C12 Ru1 C13 C18 -120.9(4)
C14 Ru1 C13 C18 122.7(4)
Si1 Ru1 C13 C18 47.4(3)
C10 Ru1 C13 C18 160.3(4)
P1 Ru1 C13 C18 -77.5(4)
C11 Ru1 C13 C18 -158.5(4)
C12 C13 C14 C10 0.4(4)
C18 C13 C14 C10 172.2(3)
Ru1 C13 C14 C10 -63.6(2)
C12 C13 C14 C19 -168.3(3)
C18 C13 C14 C19 3.5(6)
Ru1 C13 C14 C19 127.7(4)
C12 C13 C14 Ru1 64.0(2)
C18 C13 C14 Ru1 -124.3(4)
C11 C10 C14 C13 -1.5(4)
C15 C10 C14 C13 -174.3(3)
Ru1 C10 C14 C13 62.3(2)
C11 C10 C14 C19 167.3(3)
C15 C10 C14 C19 -5.5(6)
Ru1 C10 C14 C19 -128.9(3)
C11 C10 C14 Ru1 -63.8(2)
C15 C10 C14 Ru1 123.4(3)
C12 Ru1 C14 C13 -37.7(2)
Si1 Ru1 C14 C13 109.0(2)
C10 Ru1 C14 C13 -116.4(3)
P1 Ru1 C14 C13 -87.6(5)
C11 Ru1 C14 C13 -79.5(2)
C13 Ru1 C14 C10 116.4(3)
C12 Ru1 C14 C10 78.7(2)
Si1 Ru1 C14 C10 -134.60(18)
P1 Ru1 C14 C10 28.8(5)
C11 Ru1 C14 C10 36.90(19)
C13 Ru1 C14 C19 -121.5(4)
C12 Ru1 C14 C19 -159.2(4)
Si1 Ru1 C14 C19 -12.5(4)
C10 Ru1 C14 C19 122.1(4)
P1 Ru1 C14 C19 150.9(3)
C11 Ru1 C14 C19 159.0(4)
C3 P1 C21 C23 52.7(3)
C24 P1 C21 C23 159.3(3)
Ru1 P1 C21 C23 -74.6(3)
C3 P1 C21 C22 176.8(3)
C24 P1 C21 C22 -76.6(3)
Ru1 P1 C21 C22 49.5(3)
C3 P1 C24 C25B 150.6(8)
C21 P1 C24 C25B 45.1(8)
Ru1 P1 C24 C25B -87.3(8)
C3 P1 C24 C25A 97.3(6)
C21 P1 C24 C25A -8.2(6)
Ru1 P1 C24 C25A -140.6(6)
C3 P1 C24 C26 -55.5(4)
C21 P1 C24 C26 -160.9(3)
Ru1 P1 C24 C26 66.6(4)
C41 Si1 C31 C36 159.5(3)
N1 Si1 C31 C36 -97.1(3)
Ru1 Si1 C31 C36 25.1(3)
C41 Si1 C31 C32 -23.9(3)
N1 Si1 C31 C32 79.5(3)
Ru1 Si1 C31 C32 -158.3(3)
C36 C31 C32 C33 1.0(5)
Si1 C31 C32 C33 -175.7(3)
C31 C32 C33 C34 -0.3(6)
C32 C33 C34 C35 -0.5(6)
C33 C34 C35 C36 0.6(6)
C34 C35 C36 C31 0.1(6)
C32 C31 C36 C35 -0.9(5)
Si1 C31 C36 C35 175.9(3)
C31 Si1 C41 C42 155.1(3)
N1 Si1 C41 C42 53.4(3)
Ru1 Si1 C41 C42 -68.9(3)
C31 Si1 C41 C46 -30.3(3)
N1 Si1 C41 C46 -131.9(3)
Ru1 Si1 C41 C46 105.8(3)
C46 C41 C42 C43 3.4(6)
Si1 C41 C42 C43 178.5(3)
C41 C42 C43 C44 -3.5(7)
C42 C43 C44 C45 0.4(7)
C43 C44 C45 C46 2.6(7)
C44 C45 C46 C41 -2.6(6)
C42 C41 C46 C45 -0.4(5)
Si1 C41 C46 C45 -175.2(3)
O53A S51A C51A F53A -70.8(14)
O52A S51A C51A F53A 169.4(13)
O51A S51A C51A F53A 50.0(14)
O53A S51A C51A F52A 169.5(11)
O52A S51A C51A F52A 49.7(12)
O51A S51A C51A F52A -69.7(12)
O53A S51A C51A F51A 52.4(14)
O52A S51A C51A F51A -67.4(15)
O51A S51A C51A F51A 173.2(14)
O53B S51B C51B F53B 63(2)
O52B S51B C51B F53B -57(2)
O51B S51B C51B F53B -177(2)
O53B S51B C51B F52B -60(2)
O52B S51B C51B F52B 179.0(19)
O51B S51B C51B F52B 60(2)
O53B S51B C51B F51B 180(2)
O52B S51B C51B F51B 59(2)
O51B S51B C51B F51B -60(2)
